data_7234712
loop_
_publ_author_name
'Yafei Wang'
'Ning Sun'
'Basile F. E. Curchod'
'Louise Male'
'Dongge Ma'
'Jiang Fan'
'Yu Liu'
'Weiguo Zhu'
'Etienne Baranoff'

_publ_section_title
;
 Tuning the oxidation potential of 2-phenylpyridine-based iridium
 complexes to improve the performance of bluish and white OLEDs
;
_journal_name_full 'Journal of Materials Chemistry C'
_journal_page_first 3738
_journal_page_last 3746
_journal_paper_doi 10.1039/C5TC02355F
_journal_volume 4
_journal_year 2016
_chemical_formula_moiety 'C33 H31 F4 Ir N2 O4, 0.5(C H2 Cl2)'
_chemical_formula_sum 'C33.5 H32 Cl F4 Ir N2 O4'
_chemical_formula_weight 830.26
_space_group_crystal_system triclinic
_space_group_IT_number 2
_space_group_name_Hall '-P 1'
_space_group_name_H-M_alt 'P -1'
_atom_sites_solution_hydrogens geom
_atom_sites_solution_primary direct
_cell_angle_alpha 113.094(2)
_cell_angle_beta 105.6129(19)
_cell_angle_gamma 99.0525(18)
_cell_formula_units_Z 4
_cell_length_a 13.2592(3)
_cell_length_b 17.0439(4)
_cell_length_c 17.1957(4)
_cell_measurement_reflns_used 13664
_cell_measurement_temperature 100.00(10)
_cell_measurement_theta_max 29.3430
_cell_measurement_theta_min 3.1000
_cell_volume 3287.63(16)
_computing_cell_refinement
;
CrysAlisPro, Agilent Technologies,
Version 1.171.37.35 (release 13-08-2014 CrysAlis171 .NET)
(compiled Aug 13 2014,18:06:01)
;
_computing_data_collection
;
CrysAlisPro, Agilent Technologies,
Version 1.171.37.35 (release 13-08-2014 CrysAlis171 .NET)
(compiled Aug 13 2014,18:06:01)
;
_computing_data_reduction
;
CrysAlisPro, Agilent Technologies,
Version 1.171.37.35 (release 13-08-2014 CrysAlis171 .NET)
(compiled Aug 13 2014,18:06:01)
;
_computing_molecular_graphics 'Olex2 (Dolomanov et al., 2009)'
_computing_publication_material 'Olex2 (Dolomanov et al., 2009)'
_computing_structure_refinement 'ShelXL (Sheldrick, 2008)'
_computing_structure_solution 'ShelXS (Sheldrick, 2008)'
_diffrn_ambient_environment N~2~
_diffrn_ambient_temperature 100.00(10)
_diffrn_detector 'CCD plate'
_diffrn_detector_area_resol_mean 10.3537
_diffrn_detector_type Atlas
_diffrn_measured_fraction_theta_full 0.994
_diffrn_measured_fraction_theta_max 0.989
_diffrn_measurement_details
;
#__ type_ start__ end____ width___ exp.time_
  1 omega  -15.00   79.00   1.0000   16.4500
omega____ theta____ kappa____ phi______ frames
    -       10.3201   57.0000 -150.0000 94

#__ type_ start__ end____ width___ exp.time_
  2 omega  -20.00   50.00   1.0000   16.4500
omega____ theta____ kappa____ phi______ frames
    -       10.3201  -99.0000  -30.0000 70

#__ type_ start__ end____ width___ exp.time_
  3 omega  -59.00   35.00   1.0000   16.4500
omega____ theta____ kappa____ phi______ frames
    -       10.3201  -57.0000   60.0000 94
;
_diffrn_measurement_device 'four-circle diffractometer'
_diffrn_measurement_device_type 'SuperNova, Dual, Cu at zero, Atlas'
_diffrn_measurement_method '\w scans'
_diffrn_orient_matrix_UB_11 0.0226101000
_diffrn_orient_matrix_UB_12 -0.0209623000
_diffrn_orient_matrix_UB_13 0.0259323000
_diffrn_orient_matrix_UB_21 -0.0118884000
_diffrn_orient_matrix_UB_22 -0.0394621000
_diffrn_orient_matrix_UB_23 -0.0405588000
_diffrn_orient_matrix_UB_31 0.0522548000
_diffrn_orient_matrix_UB_32 0.0157417000
_diffrn_orient_matrix_UB_33 -0.0009281000
_diffrn_radiation_monochromator mirror
_diffrn_radiation_probe x-ray
_diffrn_radiation_type MoK\a
_diffrn_radiation_wavelength 0.71073
_diffrn_reflns_av_R_equivalents 0.0212
_diffrn_reflns_av_unetI/netI 0.0389
_diffrn_reflns_Laue_measured_fraction_full 0.994
_diffrn_reflns_Laue_measured_fraction_max 0.989
_diffrn_reflns_limit_h_max 16
_diffrn_reflns_limit_h_min -16
_diffrn_reflns_limit_k_max 17
_diffrn_reflns_limit_k_min -21
_diffrn_reflns_limit_l_max 21
_diffrn_reflns_limit_l_min -19
_diffrn_reflns_number 23065
_diffrn_reflns_point_group_measured_fraction_full 0.994
_diffrn_reflns_point_group_measured_fraction_max 0.989
_diffrn_reflns_theta_full 25.242
_diffrn_reflns_theta_max 26.372
_diffrn_reflns_theta_min 3.112
_diffrn_source 'SuperNova (Mo) X-ray Source'
_exptl_absorpt_coefficient_mu 4.205
_exptl_absorpt_correction_T_max 0.955
_exptl_absorpt_correction_T_min 0.823
_exptl_absorpt_correction_type gaussian
_exptl_absorpt_process_details
;
CrysAlisPro, Agilent Technologies,
Version 1.171.37.35 (release 13-08-2014 CrysAlis171 .NET)
(compiled Aug 13 2014,18:06:01)
Numerical absorption correction based on gaussian integration over
			a multifaceted crystal model
Empirical absorption correction using spherical harmonics,
 implemented in SCALE3 ABSPACK scaling algorithm.
;
_exptl_crystal_colour yellow
_exptl_crystal_colour_primary yellow
_exptl_crystal_density_diffrn 1.677
_exptl_crystal_description rod
_exptl_crystal_F_000 1636
_exptl_crystal_size_max 0.3652
_exptl_crystal_size_mid 0.1003
_exptl_crystal_size_min 0.0524
_refine_diff_density_max 1.165
_refine_diff_density_min -1.144
_refine_diff_density_rms 0.111
_refine_ls_extinction_coef .
_refine_ls_extinction_method none
_refine_ls_goodness_of_fit_ref 1.064
_refine_ls_hydrogen_treatment constr
_refine_ls_matrix_type full
_refine_ls_number_parameters 910
_refine_ls_number_reflns 13313
_refine_ls_number_restraints 101
_refine_ls_restrained_S_all 1.069
_refine_ls_R_factor_all 0.0359
_refine_ls_R_factor_gt 0.0268
_refine_ls_shift/su_max 0.004
_refine_ls_shift/su_mean 0.000
_refine_ls_structure_factor_coef Fsqd
_refine_ls_weighting_details 'w=1/[\s^2^(Fo^2^)+(0.0157P)^2^+5.5847P] where P=(Fo^2^+2Fc^2^)/3'
_refine_ls_weighting_scheme calc
_refine_ls_wR_factor_gt 0.0552
_refine_ls_wR_factor_ref 0.0601
_reflns_Friedel_coverage 0.000
_reflns_Friedel_fraction_full .
_reflns_Friedel_fraction_max .
_reflns_number_gt 11371
_reflns_number_total 13313
_reflns_threshold_expression 'I > 2\s(I)'
_cod_data_source_file J-Mater-Chem-C-2016-4-3738.cif
_cod_data_source_block acac
_cod_original_cell_volume 3287.63(14)
_cod_original_formula_sum 'C33.50 H32 Cl F4 Ir N2 O4'
_cod_database_code 7234712
_chemical_oxdiff_formula 'C33 H31 F4 Ir N2 O4'
_shelx_space_group_comment
;
The symmetry employed for this shelxl refinement is uniquely defined
by the following loop, which should always be used as a source of
symmetry information in preference to the above space-group names.
They are only intended as comments.
;
_reflns_odcompleteness_completeness 98.99
_reflns_odcompleteness_iscentric 1
_reflns_odcompleteness_theta 26.32
_olex2_refinement_description
;
1. Fixed Uiso
 At 1.2 times of:
  All C(H) groups, All C(H,H) groups
 At 1.5 times of:
  All C(H,H,H) groups
2. Restrained distances
 Cl81-C801
 1.74 with sigma of 0.01
 Cl82-C801 = Cl3'-C81' = Cl4'-C81'
 1.74 with sigma of 0.02
 Cl3'-Cl4'
 2.9 with sigma of 0.04
3. Uiso/Uaniso restraints and constraints
C701 \\sim Cl71 \\sim Cl72 \\sim C71' \\sim Cl1' \\sim Cl2' \\sim C801 \\sim
Cl81 \\sim Cl82 \\sim C81' \\sim Cl3' \\sim Cl4': within 1.7A with sigma of
0.04 and sigma for terminal atoms of 0.08
Uanis(C701) \\sim Ueq, Uanis(Cl82) \\sim Ueq: with sigma of 0.02 and sigma for
terminal atoms of 0.1
Uanis(C801) \\sim Ueq, Uanis(Cl4') \\sim Ueq: with sigma of 0.1 and sigma for
terminal atoms of 0.2
4. Others
 Sof(C71')=Sof(H71A)=Sof(H71B)=Sof(Cl1')=Sof(Cl2')=0.5*(1-FVAR(2))
 Sof(C701)=Sof(H70A)=Sof(H70B)=Sof(Cl71)=Sof(Cl72)=0.5*FVAR(2)
 Sof(C81')=Sof(H81A)=Sof(H81B)=Sof(Cl3')=Sof(Cl4')=0.5*(1-FVAR(3))
 Sof(C801)=Sof(H80A)=Sof(H80B)=Sof(Cl81)=Sof(Cl82)=0.5*FVAR(3)
5.a Secondary CH2 refined with riding coordinates:
 C16(H16A,H16B), C26(H26A,H26B), C46(H46A,H46B), C56(H56A,H56B), C701(H70A,
 H70B), C71'(H71A,H71B), C801(H80A,H80B), C81'(H81A,H81B)
5.b Aromatic/amide H refined with riding coordinates:
 C15(H15), C19(H19), C102(H102), C103(H103), C25(H25), C29(H29), C202(H202),
 C203(H203), C32(H32), C45(H45), C49(H49), C402(H402), C403(H403), C55(H55),
 C59(H59), C502(H502), C503(H503), C62(H62)
5.c Idealised Me refined as rotating group:
 C17(H17A,H17B,H17C), C104(H10A,H10B,H10C), C27(H27A,H27B,H27C), C204(H20A,
 H20B,H20C), C34(H34A,H34B,H34C), C35(H35A,H35B,H35C), C47(H47A,H47B,H47C),
 C404(H40A,H40B,H40C), C57(H57A,H57B,H57C), C504(H50A,H50B,H50C), C64(H64A,H64B,
 H64C), C65(H65A,H65B,H65C)
;

loop_
_space_group_symop_operation_xyz
'x, y, z'
'-x, -y, -z'

loop_
_atom_site_label
_atom_site_type_symbol
_atom_site_fract_x
_atom_site_fract_y
_atom_site_fract_z
_atom_site_U_iso_or_equiv
_atom_site_adp_type
_atom_site_occupancy
_atom_site_site_symmetry_order
_atom_site_calc_flag
_atom_site_refinement_flags_posn
_atom_site_refinement_flags_adp
_atom_site_refinement_flags_occupancy
_atom_site_disorder_assembly
_atom_site_disorder_group
C1 C 0.6100(3) 0.8486(2) 0.9097(2) 0.0158(7) Uani 1 1 d . . . . .
C11 C 0.5269(3) 0.8900(2) 0.8920(2) 0.0143(7) Uani 1 1 d . . . . .
C12 C 0.5337(3) 0.9375(2) 0.8430(2) 0.0173(8) Uani 1 1 d . . . . .
C13 C 0.6187(3) 0.9473(2) 0.8130(3) 0.0197(8) Uani 1 1 d . . . . .
C14 C 0.7006(3) 0.9078(2) 0.8293(2) 0.0179(8) Uani 1 1 d . . . . .
C15 C 0.6944(3) 0.8581(2) 0.8766(2) 0.0169(8) Uani 1 1 d . . . . .
H15 H 0.7481 0.8303 0.8865 0.020 Uiso 1 1 calc R . . . .
C16 C 0.8567(3) 0.8719(3) 0.7972(3) 0.0210(8) Uani 1 1 d . . . . .
H16A H 0.8163 0.8088 0.7649 0.025 Uiso 1 1 calc R . . . .
H16B H 0.9008 0.8858 0.8586 0.025 Uiso 1 1 calc R . . . .
C17 C 0.9284(3) 0.8937(3) 0.7502(3) 0.0284(9) Uani 1 1 d . . . . .
H17A H 0.8837 0.8832 0.6909 0.043 Uiso 1 1 calc GR . . . .
H17B H 0.9761 0.8565 0.7445 0.043 Uiso 1 1 calc GR . . . .
H17C H 0.9716 0.9553 0.7849 0.043 Uiso 1 1 calc GR . . . .
C18 C 0.4428(3) 0.8800(2) 0.9297(2) 0.0151(7) Uani 1 1 d . . . . .
C19 C 0.3486(3) 0.9075(2) 0.9165(2) 0.0170(8) Uani 1 1 d . . . . .
H19 H 0.3359 0.9373 0.8812 0.020 Uiso 1 1 calc R . . . .
C101 C 0.2734(3) 0.8911(2) 0.9554(3) 0.0185(8) Uani 1 1 d . . . . .
C102 C 0.2974(3) 0.8481(2) 1.0090(3) 0.0212(8) Uani 1 1 d . . . . .
H102 H 0.2497 0.8365 1.0368 0.025 Uiso 1 1 calc R . . . .
C103 C 0.3914(3) 0.8227(2) 1.0210(3) 0.0202(8) Uani 1 1 d . . . . .
H103 H 0.4062 0.7944 1.0575 0.024 Uiso 1 1 calc R . . . .
C104 C 0.1703(3) 0.9174(3) 0.9393(3) 0.0242(9) Uani 1 1 d . . . . .
H10A H 0.1821 0.9689 0.9289 0.036 Uiso 1 1 calc GR . . . .
H10B H 0.1498 0.9312 0.9915 0.036 Uiso 1 1 calc GR . . . .
H10C H 0.1127 0.8689 0.8871 0.036 Uiso 1 1 calc GR . . . .
N1 N 0.4628(2) 0.83718(19) 0.9823(2) 0.0164(6) Uani 1 1 d . . . . .
O11 O 0.78210(19) 0.92491(17) 0.79873(18) 0.0215(6) Uani 1 1 d . . . . .
F1 F 0.45852(16) 0.98002(14) 0.82498(15) 0.0216(5) Uani 1 1 d . . . . .
F2 F 0.62356(17) 0.99731(15) 0.76841(15) 0.0257(5) Uani 1 1 d . . . . .
C2 C 0.5107(3) 0.6728(2) 0.8810(2) 0.0161(8) Uani 1 1 d . . . . .
C21 C 0.5693(3) 0.6083(2) 0.8682(2) 0.0162(8) Uani 1 1 d . . . . .
C22 C 0.5137(3) 0.5214(2) 0.8009(3) 0.0178(8) Uani 1 1 d . . . . .
C23 C 0.4069(3) 0.4971(2) 0.7450(3) 0.0200(8) Uani 1 1 d . . . . .
C24 C 0.3496(3) 0.5601(3) 0.7536(2) 0.0192(8) Uani 1 1 d . . . . .
C25 C 0.4021(3) 0.6469(2) 0.8222(2) 0.0174(8) Uani 1 1 d . . . . .
H25 H 0.3639 0.6890 0.8292 0.021 Uiso 1 1 calc R . . . .
C26 C 0.1895(3) 0.5967(3) 0.6940(3) 0.0236(9) Uani 1 1 d . . . . .
H26A H 0.2330 0.6444 0.6886 0.028 Uiso 1 1 calc R . . . .
H26B H 0.1773 0.6223 0.7508 0.028 Uiso 1 1 calc R . . . .
C27 C 0.0815(3) 0.5505(3) 0.6151(3) 0.0282(10) Uani 1 1 d . . . . .
H27A H 0.0947 0.5282 0.5593 0.042 Uiso 1 1 calc GR . . . .
H27B H 0.0402 0.5921 0.6162 0.042 Uiso 1 1 calc GR . . . .
H27C H 0.0408 0.5017 0.6197 0.042 Uiso 1 1 calc GR . . . .
C28 C 0.6853(3) 0.6423(2) 0.9258(2) 0.0154(7) Uani 1 1 d . . . . .
C29 C 0.7617(3) 0.5951(2) 0.9267(2) 0.0171(8) Uani 1 1 d . . . . .
H29 H 0.7398 0.5342 0.8879 0.020 Uiso 1 1 calc R . . . .
C201 C 0.8703(3) 0.6377(3) 0.9848(2) 0.0180(8) Uani 1 1 d . . . . .
C202 C 0.9014(3) 0.7291(3) 1.0388(3) 0.0202(8) Uani 1 1 d . . . . .
H202 H 0.9743 0.7600 1.0764 0.024 Uiso 1 1 calc R . . . .
C203 C 0.8240(3) 0.7739(3) 1.0365(3) 0.0205(8) Uani 1 1 d . . . . .
H203 H 0.8458 0.8353 1.0734 0.025 Uiso 1 1 calc R . . . .
C204 C 0.9503(3) 0.5847(3) 0.9897(3) 0.0242(9) Uani 1 1 d . . . . .
H20A H 0.9657 0.5797 1.0451 0.036 Uiso 1 1 calc GR . . . .
H20B H 1.0170 0.6145 0.9882 0.036 Uiso 1 1 calc GR . . . .
H20C H 0.9192 0.5262 0.9389 0.036 Uiso 1 1 calc GR . . . .
N2 N 0.7172(2) 0.73208(19) 0.9827(2) 0.0151(6) Uani 1 1 d . . . . .
O21 O 0.24582(19) 0.53015(17) 0.69205(18) 0.0234(6) Uani 1 1 d . . . . .
F3 F 0.56420(16) 0.45616(14) 0.78696(15) 0.0242(5) Uani 1 1 d . . . . .
F4 F 0.35761(17) 0.41111(14) 0.68051(15) 0.0275(5) Uani 1 1 d . . . . .
C31 C 0.6104(3) 0.7693(3) 1.1580(3) 0.0253(9) Uani 1 1 d . . . . .
C32 C 0.6831(4) 0.8546(3) 1.2122(3) 0.0353(11) Uani 1 1 d . . . . .
H32 H 0.7109 0.8715 1.2740 0.042 Uiso 1 1 calc R . . . .
C33 C 0.7203(3) 0.9185(3) 1.1864(3) 0.0259(9) Uani 1 1 d . . . . .
C34 C 0.5759(3) 0.7158(3) 1.2038(3) 0.0319(10) Uani 1 1 d . . . . .
H34A H 0.6397 0.7173 1.2477 0.048 Uiso 1 1 calc GR . . . .
H34B H 0.5372 0.6551 1.1591 0.048 Uiso 1 1 calc GR . . . .
H34C H 0.5289 0.7411 1.2336 0.048 Uiso 1 1 calc GR . . . .
C35 C 0.7960(3) 1.0085(3) 1.2610(3) 0.0334(10) Uani 1 1 d . . . . .
H35A H 0.7544 1.0420 1.2913 0.050 Uiso 1 1 calc GR . . . .
H35B H 0.8305 1.0404 1.2352 0.050 Uiso 1 1 calc GR . . . .
H35C H 0.8511 1.0002 1.3038 0.050 Uiso 1 1 calc GR . . . .
O3 O 0.56559(19) 0.73066(17) 1.07163(18) 0.0206(6) Uani 1 1 d . . . . .
O4 O 0.69681(19) 0.90955(16) 1.10686(17) 0.0186(5) Uani 1 1 d . . . . .
Ir1 Ir 0.59447(2) 0.78976(2) 0.98724(2) 0.01447(4) Uani 1 1 d . . . . .
C4 C 0.8718(3) 0.4567(2) 0.7155(2) 0.0177(8) Uani 1 1 d . . . . .
C41 C 0.9777(3) 0.5148(2) 0.7777(2) 0.0179(8) Uani 1 1 d . . . . .
C42 C 0.9940(3) 0.6062(3) 0.8136(3) 0.0220(8) Uani 1 1 d . . . . .
C43 C 0.9112(3) 0.6417(2) 0.7916(3) 0.0225(8) Uani 1 1 d . . . . .
C44 C 0.8068(3) 0.5860(3) 0.7303(3) 0.0213(8) Uani 1 1 d . . . . .
C45 C 0.7891(3) 0.4945(3) 0.6921(3) 0.0203(8) Uani 1 1 d . . . . .
H45 H 0.7204 0.4569 0.6496 0.024 Uiso 1 1 calc R . . . .
C46 C 0.6207(3) 0.5733(3) 0.6539(3) 0.0250(9) Uani 1 1 d . . . . .
H46A H 0.5931 0.5316 0.6741 0.030 Uiso 1 1 calc R . . . .
H46B H 0.6208 0.5395 0.5935 0.030 Uiso 1 1 calc R . . . .
C47 C 0.5496(3) 0.6336(3) 0.6523(3) 0.0336(10) Uani 1 1 d . . . . .
H47A H 0.4755 0.5981 0.6131 0.050 Uiso 1 1 calc GR . . . .
H47B H 0.5761 0.6730 0.6300 0.050 Uiso 1 1 calc GR . . . .
H47C H 0.5518 0.6680 0.7126 0.050 Uiso 1 1 calc GR . . . .
C48 C 1.0592(3) 0.4712(2) 0.8019(2) 0.0185(8) Uani 1 1 d . . . . .
C49 C 1.1695(3) 0.5115(3) 0.8592(2) 0.0200(8) Uani 1 1 d . . . . .
H49 H 1.1986 0.5732 0.8853 0.024 Uiso 1 1 calc R . . . .
C401 C 1.2364(3) 0.4610(3) 0.8780(3) 0.0214(8) Uani 1 1 d . . . . .
C402 C 1.1900(3) 0.3689(3) 0.8358(3) 0.0240(9) Uani 1 1 d . . . . .
H402 H 1.2320 0.3326 0.8461 0.029 Uiso 1 1 calc R . . . .
C403 C 1.0815(3) 0.3315(3) 0.7788(3) 0.0214(8) Uani 1 1 d . . . . .
H403 H 1.0522 0.2697 0.7508 0.026 Uiso 1 1 calc R . . . .
C404 C 1.3532(3) 0.5047(3) 0.9430(3) 0.0263(9) Uani 1 1 d . . . . .
H40A H 1.3804 0.5612 0.9446 0.039 Uiso 1 1 calc GR . . . .
H40B H 1.3972 0.4670 0.9232 0.039 Uiso 1 1 calc GR . . . .
H40C H 1.3567 0.5139 1.0025 0.039 Uiso 1 1 calc GR . . . .
N4 N 1.0160(2) 0.3801(2) 0.7617(2) 0.0173(6) Uani 1 1 d . . . . .
O41 O 0.7302(2) 0.62860(17) 0.71552(19) 0.0245(6) Uani 1 1 d . . . . .
F5 F 1.09204(17) 0.66587(14) 0.87613(16) 0.0283(5) Uani 1 1 d . . . . .
F6 F 0.93091(18) 0.73109(15) 0.83187(17) 0.0327(6) Uani 1 1 d . . . . .
C5 C 0.8671(3) 0.2980(2) 0.5643(2) 0.0192(8) Uani 1 1 d . . . . .
C51 C 0.7653(3) 0.2589(2) 0.4903(3) 0.0205(8) Uani 1 1 d . . . . .
C52 C 0.7658(3) 0.2336(3) 0.4033(3) 0.0236(9) Uani 1 1 d . . . . .
C53 C 0.8616(3) 0.2458(2) 0.3876(3) 0.0216(8) Uani 1 1 d . . . . .
C54 C 0.9622(3) 0.2831(3) 0.4588(3) 0.0221(8) Uani 1 1 d . . . . .
C55 C 0.9638(3) 0.3085(2) 0.5467(3) 0.0213(8) Uani 1 1 d . . . . .
H55 H 1.0308 0.3331 0.5948 0.026 Uiso 1 1 calc R . . . .
C56 C 1.1574(3) 0.3341(3) 0.5039(3) 0.0292(9) Uani 1 1 d . . . . .
H56A H 1.1807 0.2904 0.5215 0.035 Uiso 1 1 calc R . . . .
H56B H 1.1568 0.3833 0.5570 0.035 Uiso 1 1 calc R . . . .
C57 C 1.2336(4) 0.3673(4) 0.4651(3) 0.0413(12) Uani 1 1 d . . . . .
H57A H 1.2265 0.3195 0.4085 0.062 Uiso 1 1 calc GR . . . .
H57B H 1.3078 0.3879 0.5069 0.062 Uiso 1 1 calc GR . . . .
H57C H 1.2150 0.4156 0.4549 0.062 Uiso 1 1 calc GR . . . .
C58 C 0.6671(3) 0.2518(2) 0.5142(3) 0.0202(8) Uani 1 1 d . . . . .
C59 C 0.5580(3) 0.2170(3) 0.4556(3) 0.0242(9) Uani 1 1 d . . . . .
H59 H 0.5417 0.1931 0.3933 0.029 Uiso 1 1 calc R . . . .
C501 C 0.4732(3) 0.2171(3) 0.4882(3) 0.0258(9) Uani 1 1 d . . . . .
C502 C 0.5018(3) 0.2564(3) 0.5825(3) 0.0281(9) Uani 1 1 d . . . . .
H502 H 0.4476 0.2610 0.6075 0.034 Uiso 1 1 calc R . . . .
C503 C 0.6100(3) 0.2879(3) 0.6377(3) 0.0241(9) Uani 1 1 d . . . . .
H503 H 0.6276 0.3123 0.7002 0.029 Uiso 1 1 calc R . . . .
C504 C 0.3554(3) 0.1762(3) 0.4256(3) 0.0333(10) Uani 1 1 d . . . . .
H50A H 0.3482 0.1780 0.3693 0.050 Uiso 1 1 calc GR . . . .
H50B H 0.3114 0.2091 0.4531 0.050 Uiso 1 1 calc GR . . . .
H50C H 0.3311 0.1153 0.4143 0.050 Uiso 1 1 calc GR . . . .
N5 N 0.6922(2) 0.2854(2) 0.6056(2) 0.0202(7) Uani 1 1 d . . . . .
O51 O 1.0503(2) 0.29424(19) 0.43400(18) 0.0276(6) Uani 1 1 d . . . . .
F7 F 0.67097(17) 0.19733(16) 0.32976(15) 0.0313(6) Uani 1 1 d . . . . .
F8 F 0.85759(18) 0.22123(15) 0.30131(14) 0.0283(5) Uani 1 1 d . . . . .
C61 C 0.8233(3) 0.1658(3) 0.7178(3) 0.0254(9) Uani 1 1 d . . . . .
C62 C 0.7942(3) 0.2096(3) 0.7921(3) 0.0296(10) Uani 1 1 d . . . . .
H62 H 0.7738 0.1757 0.8196 0.035 Uiso 1 1 calc R . . . .
C63 C 0.7919(3) 0.2979(3) 0.8303(3) 0.0217(8) Uani 1 1 d . . . . .
C64 C 0.8296(4) 0.0722(3) 0.6935(3) 0.0413(12) Uani 1 1 d . . . . .
H64A H 0.9046 0.0722 0.7050 0.062 Uiso 1 1 calc GR . . . .
H64B H 0.7868 0.0342 0.6303 0.062 Uiso 1 1 calc GR . . . .
H64C H 0.8014 0.0505 0.7295 0.062 Uiso 1 1 calc GR . . . .
C65 C 0.7522(3) 0.3303(3) 0.9083(3) 0.0286(9) Uani 1 1 d . . . . .
H65A H 0.6738 0.3161 0.8851 0.043 Uiso 1 1 calc GR . . . .
H65B H 0.7840 0.3938 0.9438 0.043 Uiso 1 1 calc GR . . . .
H65C H 0.7736 0.3017 0.9456 0.043 Uiso 1 1 calc GR . . . .
O6 O 0.8476(2) 0.19735(17) 0.66684(18) 0.0236(6) Uani 1 1 d . . . . .
O7 O 0.81904(19) 0.35618(17) 0.80535(17) 0.0210(6) Uani 1 1 d . . . . .
Ir2 Ir 0.85341(2) 0.32930(2) 0.68481(2) 0.01644(4) Uani 1 1 d . . . . .
C701 C 0.9549(18) 0.0863(12) 0.5172(11) 0.043(5) Uani 0.287(3) 1 d . U P A 1
H70A H 0.9146 0.1132 0.5546 0.051 Uiso 0.287(3) 1 calc R . P A 1
H70B H 0.9361 0.0981 0.4652 0.051 Uiso 0.287(3) 1 calc R . P A 1
Cl71 Cl 0.9165(7) -0.0265(4) 0.4806(4) 0.103(3) Uani 0.287(3) 1 d . U P A 1
Cl72 Cl 1.0982(7) 0.1363(5) 0.5811(7) 0.120(4) Uani 0.287(3) 1 d . U P A 1
C71' C 0.9939(14) 0.1146(12) 0.5443(13) 0.009(4) Uiso 0.213(3) 1 d . U P A 2
H71A H 0.9642 0.1647 0.5612 0.011 Uiso 0.213(3) 1 calc R . P A 2
H71B H 0.9354 0.0603 0.5222 0.011 Uiso 0.213(3) 1 calc R . P A 2
Cl1' Cl 1.0454(4) 0.1090(3) 0.4571(3) 0.0292(14) Uani 0.213(3) 1 d . U P A 2
Cl2' Cl 1.0998(4) 0.1275(3) 0.6388(4) 0.0279(13) Uani 0.213(3) 1 d . U P A 2
C801 C 0.5682(12) -0.0587(10) 0.4141(15) 0.053(5) Uani 0.289(6) 1 d D U P B 1
H80A H 0.5948 -0.0989 0.4359 0.063 Uiso 0.289(6) 1 calc R . P B 1
H80B H 0.5329 -0.0911 0.3486 0.063 Uiso 0.289(6) 1 calc R . P B 1
Cl81 Cl 0.6728(9) 0.0285(7) 0.4427(8) 0.130(4) Uani 0.289(6) 1 d D U P B 1
Cl82 Cl 0.4769(11) -0.0211(6) 0.4610(11) 0.267(12) Uani 0.289(6) 1 d D U P B 1
C81' C 0.5753(14) -0.0109(15) 0.3797(18) 0.050(7) Uani 0.211(6) 1 d D U P B 2
H81A H 0.5769 0.0512 0.4082 0.060 Uiso 0.211(6) 1 calc R . P B 2
H81B H 0.5814 -0.0259 0.3210 0.060 Uiso 0.211(6) 1 calc R . P B 2
Cl3' Cl 0.6747(15) -0.0326(12) 0.4469(7) 0.196(10) Uani 0.211(6) 1 d D U P B 2
Cl4' Cl 0.4613(8) -0.0793(13) 0.3708(16) 0.174(9) Uani 0.211(6) 1 d D U P B 2

loop_
_atom_site_aniso_label
_atom_site_aniso_U_11
_atom_site_aniso_U_22
_atom_site_aniso_U_33
_atom_site_aniso_U_23
_atom_site_aniso_U_13
_atom_site_aniso_U_12
C1 0.0152(17) 0.0160(18) 0.0117(17) 0.0047(15) 0.0026(14) 0.0022(14)
C11 0.0162(17) 0.0141(17) 0.0125(17) 0.0067(15) 0.0044(14) 0.0042(14)
C12 0.0170(18) 0.0179(18) 0.0171(19) 0.0083(16) 0.0043(15) 0.0082(15)
C13 0.024(2) 0.0199(19) 0.0189(19) 0.0123(16) 0.0072(16) 0.0092(15)
C14 0.0169(18) 0.0199(19) 0.0163(19) 0.0081(16) 0.0068(15) 0.0031(15)
C15 0.0150(17) 0.0189(19) 0.0187(19) 0.0106(16) 0.0049(15) 0.0069(14)
C16 0.0195(19) 0.026(2) 0.024(2) 0.0154(18) 0.0095(16) 0.0109(16)
C17 0.025(2) 0.037(2) 0.033(2) 0.022(2) 0.0144(19) 0.0135(18)
C18 0.0201(18) 0.0106(16) 0.0145(18) 0.0061(14) 0.0052(15) 0.0048(14)
C19 0.0177(18) 0.0141(18) 0.0148(18) 0.0046(15) 0.0033(15) 0.0033(14)
C101 0.0164(18) 0.0127(17) 0.021(2) 0.0051(15) 0.0040(16) 0.0037(14)
C102 0.0192(19) 0.022(2) 0.025(2) 0.0111(17) 0.0115(17) 0.0045(15)
C103 0.0187(19) 0.022(2) 0.024(2) 0.0143(17) 0.0084(16) 0.0046(15)
C104 0.0153(19) 0.027(2) 0.032(2) 0.0150(19) 0.0082(17) 0.0077(16)
N1 0.0138(15) 0.0140(15) 0.0209(17) 0.0078(13) 0.0060(13) 0.0035(12)
O11 0.0202(13) 0.0281(15) 0.0280(15) 0.0197(13) 0.0131(12) 0.0112(11)
F1 0.0225(11) 0.0263(12) 0.0287(12) 0.0197(10) 0.0122(10) 0.0160(9)
F2 0.0330(12) 0.0316(13) 0.0333(13) 0.0262(11) 0.0202(11) 0.0182(10)
C2 0.0194(18) 0.0161(18) 0.0197(19) 0.0132(16) 0.0100(15) 0.0042(14)
C21 0.0144(17) 0.0199(19) 0.0180(19) 0.0120(16) 0.0067(15) 0.0048(14)
C22 0.0221(19) 0.0185(19) 0.0203(19) 0.0128(16) 0.0107(16) 0.0093(15)
C23 0.0214(19) 0.0143(18) 0.021(2) 0.0083(16) 0.0045(16) 0.0016(15)
C24 0.0167(18) 0.024(2) 0.0180(19) 0.0144(17) 0.0035(15) 0.0030(15)
C25 0.0164(18) 0.0203(19) 0.021(2) 0.0131(16) 0.0076(16) 0.0076(15)
C26 0.0198(19) 0.024(2) 0.024(2) 0.0130(18) 0.0025(17) 0.0058(16)
C27 0.021(2) 0.030(2) 0.030(2) 0.017(2) -0.0004(18) 0.0060(17)
C28 0.0169(18) 0.0175(18) 0.0177(19) 0.0113(16) 0.0089(15) 0.0068(14)
C29 0.0217(19) 0.0176(18) 0.0193(19) 0.0126(16) 0.0102(16) 0.0087(15)
C201 0.0185(19) 0.025(2) 0.0177(19) 0.0149(17) 0.0082(16) 0.0098(15)
C202 0.0146(18) 0.024(2) 0.021(2) 0.0126(17) 0.0029(16) 0.0047(15)
C203 0.0196(19) 0.0179(19) 0.025(2) 0.0128(17) 0.0059(17) 0.0047(15)
C204 0.022(2) 0.029(2) 0.026(2) 0.0145(18) 0.0085(17) 0.0134(17)
N2 0.0135(15) 0.0171(15) 0.0160(16) 0.0105(13) 0.0040(13) 0.0027(12)
O21 0.0173(13) 0.0229(14) 0.0263(15) 0.0124(12) 0.0016(12) 0.0047(11)
F3 0.0228(11) 0.0177(11) 0.0290(13) 0.0092(10) 0.0059(10) 0.0083(9)
F4 0.0261(12) 0.0186(11) 0.0279(13) 0.0071(10) 0.0020(10) 0.0042(9)
C31 0.024(2) 0.032(2) 0.028(2) 0.0196(19) 0.0109(18) 0.0117(17)
C32 0.043(3) 0.033(2) 0.024(2) 0.015(2) 0.007(2) 0.002(2)
C33 0.024(2) 0.026(2) 0.031(2) 0.0146(19) 0.0096(18) 0.0106(17)
C34 0.037(2) 0.037(3) 0.031(2) 0.023(2) 0.014(2) 0.0092(19)
C35 0.040(3) 0.028(2) 0.027(2) 0.0111(19) 0.009(2) 0.0027(19)
O3 0.0185(13) 0.0234(14) 0.0230(15) 0.0140(12) 0.0073(11) 0.0061(11)
O4 0.0195(13) 0.0189(13) 0.0210(14) 0.0117(11) 0.0078(11) 0.0072(10)
Ir1 0.01322(7) 0.01548(7) 0.01761(8) 0.01037(6) 0.00522(6) 0.00485(5)
C4 0.0236(19) 0.0174(18) 0.0152(18) 0.0090(16) 0.0090(16) 0.0064(15)
C41 0.0193(19) 0.0197(19) 0.0159(19) 0.0100(16) 0.0063(15) 0.0045(15)
C42 0.0163(19) 0.023(2) 0.022(2) 0.0110(17) 0.0034(16) -0.0010(15)
C43 0.030(2) 0.0140(18) 0.026(2) 0.0112(17) 0.0106(18) 0.0072(16)
C44 0.027(2) 0.025(2) 0.022(2) 0.0162(17) 0.0133(17) 0.0105(16)
C45 0.0209(19) 0.021(2) 0.019(2) 0.0125(17) 0.0046(16) 0.0035(15)
C46 0.021(2) 0.033(2) 0.030(2) 0.021(2) 0.0121(18) 0.0084(17)
C47 0.028(2) 0.043(3) 0.040(3) 0.025(2) 0.014(2) 0.017(2)
C48 0.0222(19) 0.0214(19) 0.0146(18) 0.0106(16) 0.0083(16) 0.0038(15)
C49 0.0199(19) 0.0207(19) 0.0179(19) 0.0086(16) 0.0069(16) 0.0034(15)
C401 0.0185(19) 0.032(2) 0.018(2) 0.0146(18) 0.0086(16) 0.0051(16)
C402 0.024(2) 0.031(2) 0.029(2) 0.0201(19) 0.0139(18) 0.0149(17)
C403 0.025(2) 0.021(2) 0.023(2) 0.0130(17) 0.0111(17) 0.0080(16)
C404 0.019(2) 0.034(2) 0.028(2) 0.0173(19) 0.0067(17) 0.0080(17)
N4 0.0197(16) 0.0189(16) 0.0192(16) 0.0117(14) 0.0098(13) 0.0076(13)
O41 0.0236(14) 0.0237(14) 0.0293(16) 0.0150(13) 0.0083(12) 0.0095(11)
F5 0.0246(12) 0.0180(11) 0.0324(13) 0.0087(10) 0.0030(10) 0.0012(9)
F6 0.0337(13) 0.0175(12) 0.0419(15) 0.0122(11) 0.0080(11) 0.0081(10)
C5 0.025(2) 0.0152(18) 0.0169(19) 0.0066(16) 0.0074(16) 0.0068(15)
C51 0.023(2) 0.0158(18) 0.018(2) 0.0064(16) 0.0044(16) 0.0027(15)
C52 0.024(2) 0.020(2) 0.021(2) 0.0087(17) 0.0032(17) 0.0043(16)
C53 0.030(2) 0.0188(19) 0.0150(19) 0.0055(16) 0.0091(17) 0.0078(16)
C54 0.025(2) 0.021(2) 0.022(2) 0.0107(17) 0.0106(17) 0.0076(16)
C55 0.022(2) 0.022(2) 0.0168(19) 0.0078(16) 0.0042(16) 0.0061(16)
C56 0.025(2) 0.039(3) 0.024(2) 0.014(2) 0.0106(18) 0.0104(18)
C57 0.036(3) 0.062(3) 0.034(3) 0.026(3) 0.020(2) 0.014(2)
C58 0.023(2) 0.0168(19) 0.022(2) 0.0113(16) 0.0066(16) 0.0044(15)
C59 0.024(2) 0.023(2) 0.020(2) 0.0084(17) 0.0052(17) 0.0040(16)
C501 0.022(2) 0.022(2) 0.030(2) 0.0126(18) 0.0040(18) 0.0035(16)
C502 0.022(2) 0.035(2) 0.028(2) 0.014(2) 0.0102(18) 0.0075(18)
C503 0.027(2) 0.025(2) 0.024(2) 0.0142(18) 0.0112(18) 0.0071(17)
C504 0.023(2) 0.040(3) 0.029(2) 0.015(2) 0.0027(19) 0.0031(18)
N5 0.0235(17) 0.0175(16) 0.0218(17) 0.0105(14) 0.0093(14) 0.0058(13)
O51 0.0246(15) 0.0396(17) 0.0201(15) 0.0124(13) 0.0115(12) 0.0106(12)
F7 0.0262(12) 0.0370(14) 0.0165(12) 0.0062(11) 0.0010(10) 0.0009(10)
F8 0.0343(13) 0.0319(13) 0.0144(11) 0.0072(10) 0.0093(10) 0.0074(10)
C61 0.023(2) 0.024(2) 0.028(2) 0.0145(18) 0.0046(18) 0.0034(16)
C62 0.031(2) 0.033(2) 0.029(2) 0.021(2) 0.0100(19) 0.0050(18)
C63 0.0156(18) 0.029(2) 0.022(2) 0.0155(18) 0.0040(16) 0.0035(16)
C64 0.057(3) 0.030(3) 0.050(3) 0.025(2) 0.026(3) 0.016(2)
C65 0.025(2) 0.033(2) 0.029(2) 0.017(2) 0.0108(18) 0.0050(18)
O6 0.0268(14) 0.0186(14) 0.0243(15) 0.0104(12) 0.0078(12) 0.0049(11)
O7 0.0223(13) 0.0239(14) 0.0180(14) 0.0108(12) 0.0086(11) 0.0046(11)
Ir2 0.01782(8) 0.01644(8) 0.01481(8) 0.00788(6) 0.00523(6) 0.00369(6)
C701 0.071(12) 0.034(9) 0.010(7) 0.004(7) 0.005(8) 0.015(9)
Cl71 0.205(8) 0.048(3) 0.057(4) 0.024(3) 0.038(4) 0.056(4)
Cl72 0.110(6) 0.091(5) 0.114(7) 0.029(5) -0.014(5) 0.060(5)
Cl1' 0.034(3) 0.026(3) 0.030(3) 0.013(2) 0.014(2) 0.011(2)
Cl2' 0.037(3) 0.023(2) 0.031(3) 0.014(2) 0.014(2) 0.019(2)
C801 0.050(11) 0.040(10) 0.070(13) 0.020(10) 0.022(10) 0.036(9)
Cl81 0.183(10) 0.096(7) 0.140(9) 0.056(6) 0.094(8) 0.050(6)
Cl82 0.219(15) 0.050(6) 0.32(2) 0.069(10) -0.151(14) -0.012(7)
C81' 0.035(12) 0.032(13) 0.067(16) 0.007(12) 0.025(12) 0.000(10)
Cl3' 0.34(2) 0.132(13) 0.038(6) 0.016(7) 0.053(9) -0.054(14)
Cl4' 0.069(7) 0.159(14) 0.29(2) 0.176(15) -0.019(10) -0.012(7)

loop_
_atom_type_symbol
_atom_type_description
_atom_type_scat_dispersion_real
_atom_type_scat_dispersion_imag
_atom_type_scat_source
C C 0.0033 0.0016 'International Tables Vol C Tables 4.2.6.8 and 6.1.1.4'
H H 0.0000 0.0000 'International Tables Vol C Tables 4.2.6.8 and 6.1.1.4'
Cl Cl 0.1484 0.1585 'International Tables Vol C Tables 4.2.6.8 and 6.1.1.4'
F F 0.0171 0.0103 'International Tables Vol C Tables 4.2.6.8 and 6.1.1.4'
Ir Ir -1.4442 7.9887 'International Tables Vol C Tables 4.2.6.8 and 6.1.1.4'
N N 0.0061 0.0033 'International Tables Vol C Tables 4.2.6.8 and 6.1.1.4'
O O 0.0106 0.0060 'International Tables Vol C Tables 4.2.6.8 and 6.1.1.4'

loop_
_geom_angle_atom_site_label_1
_geom_angle_atom_site_label_2
_geom_angle_atom_site_label_3
_geom_angle
_geom_angle_site_symmetry_1
_geom_angle_site_symmetry_3
C11 C1 Ir1 113.9(3) . .
C15 C1 C11 118.1(3) . .
C15 C1 Ir1 127.9(3) . .
C1 C11 C18 115.9(3) . .
C12 C11 C1 118.6(3) . .
C12 C11 C18 125.5(3) . .
C13 C12 C11 122.1(3) . .
F1 C12 C11 121.7(3) . .
F1 C12 C13 116.2(3) . .
C12 C13 C14 120.6(3) . .
F2 C13 C12 119.7(3) . .
F2 C13 C14 119.7(3) . .
C13 C14 C15 118.4(3) . .
O11 C14 C13 114.9(3) . .
O11 C14 C15 126.6(3) . .
C1 C15 H15 118.9 . .
C14 C15 C1 122.2(3) . .
C14 C15 H15 118.9 . .
H16A C16 H16B 108.5 . .
C17 C16 H16A 110.2 . .
C17 C16 H16B 110.2 . .
O11 C16 H16A 110.2 . .
O11 C16 H16B 110.2 . .
O11 C16 C17 107.4(3) . .
C16 C17 H17A 109.5 . .
C16 C17 H17B 109.5 . .
C16 C17 H17C 109.5 . .
H17A C17 H17B 109.5 . .
H17A C17 H17C 109.5 . .
H17B C17 H17C 109.5 . .
C19 C18 C11 127.3(3) . .
N1 C18 C11 112.7(3) . .
N1 C18 C19 120.0(3) . .
C18 C19 H19 119.6 . .
C101 C19 C18 120.8(3) . .
C101 C19 H19 119.6 . .
C19 C101 C102 117.3(3) . .
C19 C101 C104 121.5(3) . .
C102 C101 C104 121.2(3) . .
C101 C102 H102 120.0 . .
C103 C102 C101 120.1(3) . .
C103 C102 H102 120.0 . .
C102 C103 H103 118.7 . .
N1 C103 C102 122.6(3) . .
N1 C103 H103 118.7 . .
C101 C104 H10A 109.5 . .
C101 C104 H10B 109.5 . .
C101 C104 H10C 109.5 . .
H10A C104 H10B 109.5 . .
H10A C104 H10C 109.5 . .
H10B C104 H10C 109.5 . .
C18 N1 Ir1 116.6(2) . .
C103 N1 C18 119.2(3) . .
C103 N1 Ir1 124.0(2) . .
C14 O11 C16 117.0(3) . .
C21 C2 Ir1 113.8(2) . .
C25 C2 C21 118.6(3) . .
C25 C2 Ir1 127.5(3) . .
C2 C21 C28 115.5(3) . .
C22 C21 C2 118.2(3) . .
C22 C21 C28 126.2(3) . .
C23 C22 C21 122.2(3) . .
F3 C22 C21 121.0(3) . .
F3 C22 C23 116.7(3) . .
C22 C23 C24 120.5(3) . .
F4 C23 C22 119.2(3) . .
F4 C23 C24 120.3(3) . .
C25 C24 C23 118.5(3) . .
O21 C24 C23 115.8(3) . .
O21 C24 C25 125.6(3) . .
C2 C25 H25 119.1 . .
C24 C25 C2 121.9(3) . .
C24 C25 H25 119.1 . .
H26A C26 H26B 108.5 . .
C27 C26 H26A 110.3 . .
C27 C26 H26B 110.3 . .
O21 C26 H26A 110.3 . .
O21 C26 H26B 110.3 . .
O21 C26 C27 107.2(3) . .
C26 C27 H27A 109.5 . .
C26 C27 H27B 109.5 . .
C26 C27 H27C 109.5 . .
H27A C27 H27B 109.5 . .
H27A C27 H27C 109.5 . .
H27B C27 H27C 109.5 . .
C29 C28 C21 127.7(3) . .
N2 C28 C21 112.4(3) . .
N2 C28 C29 119.8(3) . .
C28 C29 H29 119.6 . .
C201 C29 C28 120.9(3) . .
C201 C29 H29 119.6 . .
C29 C201 C204 120.3(3) . .
C202 C201 C29 118.2(3) . .
C202 C201 C204 121.5(3) . .
C201 C202 H202 120.2 . .
C203 C202 C201 119.5(3) . .
C203 C202 H202 120.2 . .
C202 C203 H203 118.8 . .
N2 C203 C202 122.4(4) . .
N2 C203 H203 118.8 . .
C201 C204 H20A 109.5 . .
C201 C204 H20B 109.5 . .
C201 C204 H20C 109.5 . .
H20A C204 H20B 109.5 . .
H20A C204 H20C 109.5 . .
H20B C204 H20C 109.5 . .
C28 N2 Ir1 115.8(2) . .
C203 N2 C28 119.1(3) . .
C203 N2 Ir1 124.8(3) . .
C24 O21 C26 116.4(3) . .
C32 C31 C34 118.3(4) . .
O3 C31 C32 126.7(4) . .
O3 C31 C34 115.0(3) . .
C31 C32 H32 115.6 . .
C31 C32 C33 128.7(4) . .
C33 C32 H32 115.6 . .
C32 C33 C35 117.4(4) . .
O4 C33 C32 126.8(4) . .
O4 C33 C35 115.7(4) . .
C31 C34 H34A 109.5 . .
C31 C34 H34B 109.5 . .
C31 C34 H34C 109.5 . .
H34A C34 H34B 109.5 . .
H34A C34 H34C 109.5 . .
H34B C34 H34C 109.5 . .
C33 C35 H35A 109.5 . .
C33 C35 H35B 109.5 . .
C33 C35 H35C 109.5 . .
H35A C35 H35B 109.5 . .
H35A C35 H35C 109.5 . .
H35B C35 H35C 109.5 . .
C31 O3 Ir1 124.1(2) . .
C33 O4 Ir1 124.5(2) . .
C1 Ir1 N1 80.76(13) . .
C1 Ir1 N2 99.52(13) . .
C1 Ir1 O3 174.92(12) . .
C1 Ir1 O4 90.86(12) . .
N1 Ir1 N2 174.96(11) . .
N1 Ir1 O3 94.17(11) . .
N1 Ir1 O4 91.21(10) . .
C2 Ir1 C1 92.53(14) . .
C2 Ir1 N1 94.22(13) . .
C2 Ir1 N2 80.75(13) . .
C2 Ir1 O3 88.05(12) . .
C2 Ir1 O4 174.01(12) . .
N2 Ir1 O3 85.55(10) . .
N2 Ir1 O4 93.82(10) . .
O4 Ir1 O3 89.01(9) . .
C41 C4 Ir2 114.2(3) . .
C45 C4 C41 118.5(3) . .
C45 C4 Ir2 126.7(3) . .
C4 C41 C48 115.8(3) . .
C42 C41 C4 118.5(3) . .
C42 C41 C48 125.7(3) . .
C43 C42 C41 122.1(3) . .
F5 C42 C41 121.8(3) . .
F5 C42 C43 116.0(3) . .
C42 C43 C44 120.4(3) . .
F6 C43 C42 119.3(3) . .
F6 C43 C44 120.3(3) . .
C45 C44 C43 118.6(3) . .
O41 C44 C43 115.3(3) . .
O41 C44 C45 126.1(3) . .
C4 C45 H45 119.0 . .
C44 C45 C4 121.9(3) . .
C44 C45 H45 119.0 . .
H46A C46 H46B 108.5 . .
C47 C46 H46A 110.1 . .
C47 C46 H46B 110.1 . .
O41 C46 H46A 110.1 . .
O41 C46 H46B 110.1 . .
O41 C46 C47 107.8(3) . .
C46 C47 H47A 109.5 . .
C46 C47 H47B 109.5 . .
C46 C47 H47C 109.5 . .
H47A C47 H47B 109.5 . .
H47A C47 H47C 109.5 . .
H47B C47 H47C 109.5 . .
C49 C48 C41 127.9(3) . .
N4 C48 C41 112.3(3) . .
N4 C48 C49 119.9(3) . .
C48 C49 H49 119.4 . .
C401 C49 C48 121.2(3) . .
C401 C49 H49 119.4 . .
C49 C401 C404 121.2(4) . .
C402 C401 C49 117.3(3) . .
C402 C401 C404 121.5(3) . .
C401 C402 H402 120.1 . .
C403 C402 C401 119.8(3) . .
C403 C402 H402 120.1 . .
C402 C403 H403 118.4 . .
N4 C403 C402 123.1(4) . .
N4 C403 H403 118.4 . .
C401 C404 H40A 109.5 . .
C401 C404 H40B 109.5 . .
C401 C404 H40C 109.5 . .
H40A C404 H40B 109.5 . .
H40A C404 H40C 109.5 . .
H40B C404 H40C 109.5 . .
C48 N4 Ir2 116.5(2) . .
C403 N4 C48 118.7(3) . .
C403 N4 Ir2 124.8(3) . .
C44 O41 C46 117.0(3) . .
C51 C5 Ir2 114.0(3) . .
C55 C5 C51 118.9(4) . .
C55 C5 Ir2 127.1(3) . .
C5 C51 C58 115.7(3) . .
C52 C51 C5 118.6(3) . .
C52 C51 C58 125.6(3) . .
C53 C52 C51 121.7(3) . .
F7 C52 C51 121.4(3) . .
F7 C52 C53 116.9(4) . .
C52 C53 C54 120.7(4) . .
F8 C53 C52 119.3(3) . .
F8 C53 C54 120.0(3) . .
C53 C54 C55 118.7(4) . .
O51 C54 C53 114.5(3) . .
O51 C54 C55 126.7(3) . .
C5 C55 H55 119.3 . .
C54 C55 C5 121.5(3) . .
C54 C55 H55 119.3 . .
H56A C56 H56B 108.6 . .
C57 C56 H56A 110.4 . .
C57 C56 H56B 110.4 . .
O51 C56 H56A 110.4 . .
O51 C56 H56B 110.4 . .
O51 C56 C57 106.7(3) . .
C56 C57 H57A 109.5 . .
C56 C57 H57B 109.5 . .
C56 C57 H57C 109.5 . .
H57A C57 H57B 109.5 . .
H57A C57 H57C 109.5 . .
H57B C57 H57C 109.5 . .
C59 C58 C51 127.6(4) . .
N5 C58 C51 112.4(3) . .
N5 C58 C59 120.0(4) . .
C58 C59 H59 119.4 . .
C501 C59 C58 121.3(4) . .
C501 C59 H59 119.4 . .
C59 C501 C502 117.2(4) . .
C59 C501 C504 121.7(4) . .
C502 C501 C504 121.0(4) . .
C501 C502 H502 120.2 . .
C503 C502 C501 119.7(4) . .
C503 C502 H502 120.2 . .
C502 C503 H503 118.6 . .
N5 C503 C502 122.9(4) . .
N5 C503 H503 118.6 . .
C501 C504 H50A 109.5 . .
C501 C504 H50B 109.5 . .
C501 C504 H50C 109.5 . .
H50A C504 H50B 109.5 . .
H50A C504 H50C 109.5 . .
H50B C504 H50C 109.5 . .
C58 N5 Ir2 117.0(2) . .
C503 N5 C58 118.9(3) . .
C503 N5 Ir2 124.2(3) . .
C54 O51 C56 118.0(3) . .
C62 C61 C64 118.9(4) . .
O6 C61 C62 126.7(4) . .
O6 C61 C64 114.4(4) . .
C61 C62 H62 115.9 . .
C61 C62 C63 128.2(4) . .
C63 C62 H62 115.9 . .
C62 C63 C65 119.2(3) . .
O7 C63 C62 126.5(4) . .
O7 C63 C65 114.3(4) . .
C61 C64 H64A 109.5 . .
C61 C64 H64B 109.5 . .
C61 C64 H64C 109.5 . .
H64A C64 H64B 109.5 . .
H64A C64 H64C 109.5 . .
H64B C64 H64C 109.5 . .
C63 C65 H65A 109.5 . .
C63 C65 H65B 109.5 . .
C63 C65 H65C 109.5 . .
H65A C65 H65B 109.5 . .
H65A C65 H65C 109.5 . .
H65B C65 H65C 109.5 . .
C61 O6 Ir2 124.5(3) . .
C63 O7 Ir2 124.7(3) . .
C4 Ir2 N4 80.94(13) . .
C4 Ir2 C5 93.85(15) . .
C4 Ir2 N5 95.69(13) . .
C4 Ir2 O6 173.38(12) . .
C4 Ir2 O7 87.48(13) . .
N4 Ir2 O6 93.55(11) . .
N4 Ir2 O7 88.93(11) . .
C5 Ir2 N4 97.62(13) . .
C5 Ir2 N5 80.66(14) . .
C5 Ir2 O6 90.49(13) . .
C5 Ir2 O7 173.44(12) . .
N5 Ir2 N4 176.14(12) . .
N5 Ir2 O6 89.93(11) . .
N5 Ir2 O7 92.82(11) . .
O7 Ir2 O6 88.77(10) . .
H70A C701 H70B 107.9 . .
Cl71 C701 H70A 109.2 . .
Cl71 C701 H70B 109.2 . .
Cl71 C701 Cl72 112.0(11) . .
Cl72 C701 H70A 109.2 . .
Cl72 C701 H70B 109.2 . .
H71A C71' H71B 108.2 . .
Cl1' C71' H71A 109.8 . .
Cl1' C71' H71B 109.8 . .
Cl2' C71' H71A 109.8 . .
Cl2' C71' H71B 109.8 . .
Cl2' C71' Cl1' 109.6(10) . .
H80A C801 H80B 108.3 . .
Cl81 C801 H80A 109.9 . .
Cl81 C801 H80B 109.9 . .
Cl81 C801 Cl82 109.0(10) . .
Cl82 C801 H80A 109.9 . .
Cl82 C801 H80B 109.9 . .
H81A C81' H81B 109.4 . .
Cl3' C81' H81A 111.5 . .
Cl3' C81' H81B 111.5 . .
Cl4' C81' H81A 111.5 . .
Cl4' C81' H81B 111.5 . .
Cl4' C81' Cl3' 101.1(13) . .

loop_
_geom_bond_atom_site_label_1
_geom_bond_atom_site_label_2
_geom_bond_distance
_geom_bond_site_symmetry_2
C1 C11 1.426(5) .
C1 C15 1.402(5) .
C1 Ir1 1.989(3) .
C11 C12 1.389(5) .
C11 C18 1.453(5) .
C12 C13 1.372(5) .
C12 F1 1.361(4) .
C13 C14 1.388(5) .
C13 F2 1.357(4) .
C14 C15 1.393(5) .
C14 O11 1.362(4) .
C15 H15 0.9300 .
C16 H16A 0.9700 .
C16 H16B 0.9700 .
C16 C17 1.495(5) .
C16 O11 1.440(4) .
C17 H17A 0.9600 .
C17 H17B 0.9600 .
C17 H17C 0.9600 .
C18 C19 1.396(5) .
C18 N1 1.367(4) .
C19 H19 0.9300 .
C19 C101 1.392(5) .
C101 C102 1.392(5) .
C101 C104 1.494(5) .
C102 H102 0.9300 .
C102 C103 1.373(5) .
C103 H103 0.9300 .
C103 N1 1.340(5) .
C104 H10A 0.9600 .
C104 H10B 0.9600 .
C104 H10C 0.9600 .
N1 Ir1 2.031(3) .
C2 C21 1.425(5) .
C2 C25 1.399(5) .
C2 Ir1 1.975(4) .
C21 C22 1.389(5) .
C21 C28 1.460(5) .
C22 C23 1.368(5) .
C22 F3 1.362(4) .
C23 C24 1.394(5) .
C23 F4 1.356(4) .
C24 C25 1.389(5) .
C24 O21 1.359(4) .
C25 H25 0.9300 .
C26 H26A 0.9700 .
C26 H26B 0.9700 .
C26 C27 1.508(5) .
C26 O21 1.448(4) .
C27 H27A 0.9600 .
C27 H27B 0.9600 .
C27 H27C 0.9600 .
C28 C29 1.390(5) .
C28 N2 1.369(5) .
C29 H29 0.9300 .
C29 C201 1.387(5) .
C201 C202 1.384(5) .
C201 C204 1.504(5) .
C202 H202 0.9300 .
C202 C203 1.374(5) .
C203 H203 0.9300 .
C203 N2 1.353(4) .
C204 H20A 0.9600 .
C204 H20B 0.9600 .
C204 H20C 0.9600 .
N2 Ir1 2.033(3) .
C31 C32 1.387(6) .
C31 C34 1.512(5) .
C31 O3 1.275(5) .
C32 H32 0.9300 .
C32 C33 1.399(6) .
C33 C35 1.511(6) .
C33 O4 1.258(5) .
C34 H34A 0.9600 .
C34 H34B 0.9600 .
C34 H34C 0.9600 .
C35 H35A 0.9600 .
C35 H35B 0.9600 .
C35 H35C 0.9600 .
O3 Ir1 2.143(2) .
O4 Ir1 2.138(2) .
C4 C41 1.421(5) .
C4 C45 1.401(5) .
C4 Ir2 1.980(4) .
C41 C42 1.385(5) .
C41 C48 1.466(5) .
C42 C43 1.372(5) .
C42 F5 1.362(4) .
C43 C44 1.394(5) .
C43 F6 1.349(4) .
C44 C45 1.385(5) .
C44 O41 1.365(4) .
C45 H45 0.9300 .
C46 H46A 0.9700 .
C46 H46B 0.9700 .
C46 C47 1.503(5) .
C46 O41 1.441(4) .
C47 H47A 0.9600 .
C47 H47B 0.9600 .
C47 H47C 0.9600 .
C48 C49 1.399(5) .
C48 N4 1.372(5) .
C49 H49 0.9300 .
C49 C401 1.391(5) .
C401 C402 1.391(5) .
C401 C404 1.501(5) .
C402 H402 0.9300 .
C402 C403 1.378(5) .
C403 H403 0.9300 .
C403 N4 1.344(5) .
C404 H40A 0.9600 .
C404 H40B 0.9600 .
C404 H40C 0.9600 .
N4 Ir2 2.032(3) .
C5 C51 1.419(5) .
C5 C55 1.395(5) .
C5 Ir2 1.995(4) .
C51 C52 1.388(6) .
C51 C58 1.467(5) .
C52 C53 1.369(5) .
C52 F7 1.359(4) .
C53 C54 1.387(5) .
C53 F8 1.358(4) .
C54 C55 1.393(5) .
C54 O51 1.358(5) .
C55 H55 0.9300 .
C56 H56A 0.9700 .
C56 H56B 0.9700 .
C56 C57 1.506(6) .
C56 O51 1.436(5) .
C57 H57A 0.9600 .
C57 H57B 0.9600 .
C57 H57C 0.9600 .
C58 C59 1.392(5) .
C58 N5 1.365(5) .
C59 H59 0.9300 .
C59 C501 1.385(6) .
C501 C502 1.399(6) .
C501 C504 1.500(5) .
C502 H502 0.9300 .
C502 C503 1.368(5) .
C503 H503 0.9300 .
C503 N5 1.347(5) .
C504 H50A 0.9600 .
C504 H50B 0.9600 .
C504 H50C 0.9600 .
N5 Ir2 2.028(3) .
C61 C62 1.394(6) .
C61 C64 1.505(6) .
C61 O6 1.276(5) .
C62 H62 0.9300 .
C62 C63 1.395(6) .
C63 C65 1.507(6) .
C63 O7 1.267(4) .
C64 H64A 0.9600 .
C64 H64B 0.9600 .
C64 H64C 0.9600 .
C65 H65A 0.9600 .
C65 H65B 0.9600 .
C65 H65C 0.9600 .
O6 Ir2 2.132(3) .
O7 Ir2 2.131(3) .
C701 H70A 0.9700 .
C701 H70B 0.9700 .
C701 Cl71 1.709(19) .
C701 Cl72 1.78(2) .
C71' H71A 0.9700 .
C71' H71B 0.9700 .
C71' Cl1' 1.784(19) .
C71' Cl2' 1.748(19) .
C801 H80A 0.9700 .
C801 H80B 0.9700 .
C801 Cl81 1.668(9) .
C801 Cl82 1.701(17) .
C81' H81A 0.9700 .
C81' H81B 0.9700 .
C81' Cl3' 1.696(18) .
C81' Cl4' 1.687(16) .

loop_
_geom_torsion_atom_site_label_1
_geom_torsion_atom_site_label_2
_geom_torsion_atom_site_label_3
_geom_torsion_atom_site_label_4
_geom_torsion
_geom_torsion_site_symmetry_1
_geom_torsion_site_symmetry_2
_geom_torsion_site_symmetry_3
_geom_torsion_site_symmetry_4
C1 C11 C12 C13 -1.4(5) . . . .
C1 C11 C12 F1 -178.8(3) . . . .
C1 C11 C18 C19 -174.5(3) . . . .
C1 C11 C18 N1 4.6(4) . . . .
C11 C1 C15 C14 1.5(5) . . . .
C11 C12 C13 C14 1.4(6) . . . .
C11 C12 C13 F2 -177.5(3) . . . .
C11 C18 C19 C101 178.2(3) . . . .
C11 C18 N1 C103 -179.5(3) . . . .
C11 C18 N1 Ir1 -4.8(4) . . . .
C12 C11 C18 C19 7.0(6) . . . .
C12 C11 C18 N1 -173.9(3) . . . .
C12 C13 C14 C15 0.0(6) . . . .
C12 C13 C14 O11 -177.9(3) . . . .
C13 C14 C15 C1 -1.5(5) . . . .
C13 C14 O11 C16 -167.9(3) . . . .
C15 C1 C11 C12 0.0(5) . . . .
C15 C1 C11 C18 -178.6(3) . . . .
C15 C14 O11 C16 14.4(5) . . . .
C17 C16 O11 C14 172.6(3) . . . .
C18 C11 C12 C13 177.0(4) . . . .
C18 C11 C12 F1 -0.4(6) . . . .
C18 C19 C101 C102 1.3(5) . . . .
C18 C19 C101 C104 -177.9(3) . . . .
C19 C18 N1 C103 -0.4(5) . . . .
C19 C18 N1 Ir1 174.4(3) . . . .
C19 C101 C102 C103 -0.7(5) . . . .
C101 C102 C103 N1 -0.4(6) . . . .
C102 C103 N1 C18 1.0(5) . . . .
C102 C103 N1 Ir1 -173.4(3) . . . .
C104 C101 C102 C103 178.4(4) . . . .
N1 C18 C19 C101 -0.8(5) . . . .
O11 C14 C15 C1 176.2(3) . . . .
F1 C12 C13 C14 179.0(3) . . . .
F1 C12 C13 F2 0.1(5) . . . .
F2 C13 C14 C15 178.9(3) . . . .
F2 C13 C14 O11 1.0(5) . . . .
C2 C21 C22 C23 2.6(5) . . . .
C2 C21 C22 F3 -178.2(3) . . . .
C2 C21 C28 C29 -178.8(3) . . . .
C2 C21 C28 N2 -0.2(4) . . . .
C21 C2 C25 C24 1.5(5) . . . .
C21 C22 C23 C24 0.3(6) . . . .
C21 C22 C23 F4 179.8(3) . . . .
C21 C28 C29 C201 178.7(3) . . . .
C21 C28 N2 C203 -176.3(3) . . . .
C21 C28 N2 Ir1 9.3(4) . . . .
C22 C21 C28 C29 -1.7(6) . . . .
C22 C21 C28 N2 177.0(3) . . . .
C22 C23 C24 C25 -2.4(6) . . . .
C22 C23 C24 O21 177.0(3) . . . .
C23 C24 C25 C2 1.5(5) . . . .
C23 C24 O21 C26 -173.7(3) . . . .
C25 C2 C21 C22 -3.5(5) . . . .
C25 C2 C21 C28 173.9(3) . . . .
C25 C24 O21 C26 5.7(5) . . . .
C27 C26 O21 C24 174.6(3) . . . .
C28 C21 C22 C23 -174.4(4) . . . .
C28 C21 C22 F3 4.7(6) . . . .
C28 C29 C201 C202 -2.8(5) . . . .
C28 C29 C201 C204 175.7(3) . . . .
C29 C28 N2 C203 2.5(5) . . . .
C29 C28 N2 Ir1 -172.0(3) . . . .
C29 C201 C202 C203 2.9(5) . . . .
C201 C202 C203 N2 -0.3(6) . . . .
C202 C203 N2 C28 -2.4(5) . . . .
C202 C203 N2 Ir1 171.5(3) . . . .
C204 C201 C202 C203 -175.6(4) . . . .
N2 C28 C29 C201 0.1(5) . . . .
O21 C24 C25 C2 -177.9(3) . . . .
F3 C22 C23 C24 -178.9(3) . . . .
F3 C22 C23 F4 0.6(5) . . . .
F4 C23 C24 C25 178.2(3) . . . .
F4 C23 C24 O21 -2.4(5) . . . .
C31 C32 C33 C35 177.0(4) . . . .
C31 C32 C33 O4 -2.4(8) . . . .
C32 C31 O3 Ir1 0.7(6) . . . .
C32 C33 O4 Ir1 -1.8(6) . . . .
C34 C31 C32 C33 -174.9(4) . . . .
C34 C31 O3 Ir1 178.6(2) . . . .
C35 C33 O4 Ir1 178.8(3) . . . .
O3 C31 C32 C33 3.0(8) . . . .
Ir1 C1 C11 C12 176.3(3) . . . .
Ir1 C1 C11 C18 -2.3(4) . . . .
Ir1 C1 C15 C14 -174.3(3) . . . .
Ir1 C2 C21 C22 173.5(3) . . . .
Ir1 C2 C21 C28 -9.1(4) . . . .
Ir1 C2 C25 C24 -175.1(3) . . . .
C4 C41 C42 C43 0.6(6) . . . .
C4 C41 C42 F5 177.4(3) . . . .
C4 C41 C48 C49 178.3(4) . . . .
C4 C41 C48 N4 -2.5(5) . . . .
C41 C4 C45 C44 -2.6(6) . . . .
C41 C42 C43 C44 -1.0(6) . . . .
C41 C42 C43 F6 177.0(3) . . . .
C41 C48 C49 C401 178.0(4) . . . .
C41 C48 N4 C403 -179.3(3) . . . .
C41 C48 N4 Ir2 -2.2(4) . . . .
C42 C41 C48 C49 -5.1(6) . . . .
C42 C41 C48 N4 174.1(4) . . . .
C42 C43 C44 C45 -0.4(6) . . . .
C42 C43 C44 O41 178.2(4) . . . .
C43 C44 C45 C4 2.2(6) . . . .
C43 C44 O41 C46 -178.9(3) . . . .
C45 C4 C41 C42 1.1(5) . . . .
C45 C4 C41 C48 177.9(3) . . . .
C45 C44 O41 C46 -0.4(5) . . . .
C47 C46 O41 C44 176.7(3) . . . .
C48 C41 C42 C43 -175.8(4) . . . .
C48 C41 C42 F5 1.0(6) . . . .
C48 C49 C401 C402 1.5(6) . . . .
C48 C49 C401 C404 -177.1(4) . . . .
C49 C48 N4 C403 0.0(5) . . . .
C49 C48 N4 Ir2 177.1(3) . . . .
C49 C401 C402 C403 -0.6(6) . . . .
C401 C402 C403 N4 -0.6(6) . . . .
C402 C403 N4 C48 0.9(6) . . . .
C402 C403 N4 Ir2 -175.9(3) . . . .
C404 C401 C402 C403 178.0(4) . . . .
N4 C48 C49 C401 -1.2(6) . . . .
O41 C44 C45 C4 -176.3(4) . . . .
F5 C42 C43 C44 -178.0(3) . . . .
F5 C42 C43 F6 0.0(5) . . . .
F6 C43 C44 C45 -178.4(3) . . . .
F6 C43 C44 O41 0.2(5) . . . .
C5 C51 C52 C53 -0.3(6) . . . .
C5 C51 C52 F7 -178.7(3) . . . .
C5 C51 C58 C59 179.7(4) . . . .
C5 C51 C58 N5 0.2(5) . . . .
C51 C5 C55 C54 1.2(6) . . . .
C51 C52 C53 C54 0.9(6) . . . .
C51 C52 C53 F8 -178.9(3) . . . .
C51 C58 C59 C501 -178.0(4) . . . .
C51 C58 N5 C503 176.3(3) . . . .
C51 C58 N5 Ir2 -3.3(4) . . . .
C52 C51 C58 C59 2.0(6) . . . .
C52 C51 C58 N5 -177.5(4) . . . .
C52 C53 C54 C55 -0.5(6) . . . .
C52 C53 C54 O51 -177.9(3) . . . .
C53 C54 C55 C5 -0.6(6) . . . .
C53 C54 O51 C56 178.8(3) . . . .
C55 C5 C51 C52 -0.8(5) . . . .
C55 C5 C51 C58 -178.6(3) . . . .
C55 C54 O51 C56 1.7(6) . . . .
C57 C56 O51 C54 -160.8(4) . . . .
C58 C51 C52 C53 177.4(4) . . . .
C58 C51 C52 F7 -1.1(6) . . . .
C58 C59 C501 C502 2.0(6) . . . .
C58 C59 C501 C504 -177.3(4) . . . .
C59 C58 N5 C503 -3.2(5) . . . .
C59 C58 N5 Ir2 177.2(3) . . . .
C59 C501 C502 C503 -3.6(6) . . . .
C501 C502 C503 N5 1.8(6) . . . .
C502 C503 N5 C58 1.6(6) . . . .
C502 C503 N5 Ir2 -178.8(3) . . . .
C504 C501 C502 C503 175.7(4) . . . .
N5 C58 C59 C501 1.4(6) . . . .
O51 C54 C55 C5 176.4(4) . . . .
F7 C52 C53 C54 179.4(3) . . . .
F7 C52 C53 F8 -0.5(5) . . . .
F8 C53 C54 C55 179.4(3) . . . .
F8 C53 C54 O51 2.0(5) . . . .
C61 C62 C63 C65 177.0(4) . . . .
C61 C62 C63 O7 -2.0(6) . . . .
C62 C61 O6 Ir2 1.5(5) . . . .
C62 C63 O7 Ir2 9.6(5) . . . .
C64 C61 C62 C63 174.5(4) . . . .
C64 C61 O6 Ir2 -177.5(3) . . . .
C65 C63 O7 Ir2 -169.4(2) . . . .
O6 C61 C62 C63 -4.4(7) . . . .
Ir2 C4 C41 C42 -170.8(3) . . . .
Ir2 C4 C41 C48 6.0(4) . . . .
Ir2 C4 C45 C44 168.2(3) . . . .
Ir2 C5 C51 C52 -179.2(3) . . . .
Ir2 C5 C51 C58 2.9(4) . . . .
Ir2 C5 C55 C54 179.4(3) . . . .
